data_4508936
loop_
_publ_author_name
'Wu, Jing-Yun'
'Hsu, Hung-Yu'
'Chan, Chun-Chieh'
'Wen, Yuh-Sheng'
'Tsai, Chiitang'
'Lu, Kuang-Lieh'

_publ_section_title
;
 Formation of Infinite Linear Mercury Metal Chains Assisted by
 Face-to-Face \p&#x2212;\p (Aryl&#x2212;Aryl) Stacking Interactions
;
_journal_issue 1
_journal_name_full 'Crystal Growth &amp; Design'
_journal_page_first 258
_journal_paper_doi 10.1021/cg8004163
_journal_volume 9
_journal_year 2009
_chemical_formula_sum 'C8 H6 Cl2 Hg N4'
_chemical_formula_weight 429.66
_chemical_name_systematic
; 
 ? 
;
_space_group_IT_number 2
_symmetry_cell_setting triclinic
_symmetry_space_group_name_Hall '-P 1'
_symmetry_space_group_name_H-M 'P -1'
_atom_sites_solution_hydrogens geom
_atom_sites_solution_primary direct
_atom_sites_solution_secondary difmap
_audit_creation_method SHELXL-97
_cell_angle_alpha 90.8017(9)
_cell_angle_beta 91.5785(9)
_cell_angle_gamma 93.7126(10)
_cell_formula_units_Z 2
_cell_length_a 3.7705(1)
_cell_length_b 10.4396(3)
_cell_length_c 12.9752(4)
_cell_measurement_reflns_used all
_cell_measurement_temperature 150(1)
_cell_measurement_theta_max 27.50
_cell_measurement_theta_min 1.69
_cell_volume 509.41(3)
_computing_cell_refinement DENZO-SMN
_computing_data_collection 'NONIUS COLLECT'
_computing_data_reduction DENZO-SMN
_computing_molecular_graphics SHELXTL
_computing_publication_material SHELXTL
_computing_structure_refinement 'SHELXL-97 (Sheldrick, 1997)'
_computing_structure_solution 'SHELXS-97 (Sheldrick, 1990)'
_diffrn_ambient_temperature 150(1)
_diffrn_measured_fraction_theta_full 0.988
_diffrn_measured_fraction_theta_max 0.988
_diffrn_measurement_device_type 'NONIUS KappaCCD'
_diffrn_measurement_method 'phi and omega scans'
_diffrn_radiation_monochromator graphite
_diffrn_radiation_source 'fine-focus sealed tube'
_diffrn_radiation_type MoK\a
_diffrn_radiation_wavelength 0.71073
_diffrn_reflns_av_R_equivalents 0.0713
_diffrn_reflns_av_sigmaI/netI 0.0528
_diffrn_reflns_limit_h_max 4
_diffrn_reflns_limit_h_min -4
_diffrn_reflns_limit_k_max 13
_diffrn_reflns_limit_k_min -13
_diffrn_reflns_limit_l_max 16
_diffrn_reflns_limit_l_min -16
_diffrn_reflns_number 9377
_diffrn_reflns_theta_full 27.50
_diffrn_reflns_theta_max 27.50
_diffrn_reflns_theta_min 1.57
_diffrn_standards_decay_% 0
_exptl_absorpt_coefficient_mu 15.599
_exptl_absorpt_correction_T_max 0.465
_exptl_absorpt_correction_T_min 0.304
_exptl_absorpt_correction_type multi-scan
_exptl_crystal_colour colorless
_exptl_crystal_density_diffrn 2.801
_exptl_crystal_density_meas ?
_exptl_crystal_density_method 'not measured'
_exptl_crystal_description needle
_exptl_crystal_F_000 392
_exptl_crystal_size_max 0.25
_exptl_crystal_size_mid 0.06
_exptl_crystal_size_min 0.05
_refine_diff_density_max 1.782
_refine_diff_density_min -1.760
_refine_diff_density_rms 0.509
_refine_ls_extinction_coef 0.0196(12)
_refine_ls_extinction_expression Fc^*^=kFc[1+0.001xFc^2^\l^3^/sin(2\q)]^-1/4^
_refine_ls_extinction_method SHELXL
_refine_ls_goodness_of_fit_ref 1.181
_refine_ls_hydrogen_treatment constr
_refine_ls_matrix_type full
_refine_ls_number_parameters 137
_refine_ls_number_reflns 2308
_refine_ls_number_restraints 0
_refine_ls_restrained_S_all 1.181
_refine_ls_R_factor_all 0.0402
_refine_ls_R_factor_gt 0.0318
_refine_ls_shift/su_max 0.001
_refine_ls_shift/su_mean 0.000
_refine_ls_structure_factor_coef Fsqd
_refine_ls_weighting_details 'calc w=1/[\s^2^(Fo^2^)+(0.0489P)^2^+0.0000P] where P=(Fo^2^+2Fc^2^)/3'
_refine_ls_weighting_scheme calc
_refine_ls_wR_factor_gt 0.0709
_refine_ls_wR_factor_ref 0.0930
_reflns_number_gt 2061
_reflns_number_total 2308
_reflns_threshold_expression >2sigma(I)
_cod_data_source_file cg8004163sup1.cif
_cod_data_source_block cpd1
_cod_depositor_comments
;
The following automatic conversions were performed:

'_symmetry_cell_setting' value 'Triclinic' changed to 'triclinic'
according to /home/saulius/struct/CIF-dictionaries/cif_core.dic
dictionary named 'cif_core.dic' version 2.4.2 from 2011-04-26.

Automatic conversion script
Id: cif_fix_values 1891 2012-01-12 08:04:46Z andrius 

The following automatic conversions were performed:

'_exptl_crystal_density_meas' value 'not_measured' was changed to '?'
- the value is perceived as not measured.

Automatic conversion script
Id: cif_fix_values 3008 2015-01-20 13:52:24Z robertas 
;
_cod_original_sg_symbol_H-M P-1
_cod_database_code 4508936

loop_
_symmetry_equiv_pos_as_xyz
'x, y, z'
'-x, -y, -z'

loop_
_atom_site_label
_atom_site_type_symbol
_atom_site_fract_x
_atom_site_fract_y
_atom_site_fract_z
_atom_site_U_iso_or_equiv
_atom_site_adp_type
_atom_site_occupancy
_atom_site_symmetry_multiplicity
_atom_site_calc_flag
_atom_site_refinement_flags
Hg1 Hg 0.09430(6) 0.00494(2) 0.745119(19) 0.01786(15) Uani 1 1 d .
Cl1 Cl 0.5238(4) 0.08878(18) 0.87326(14) 0.0198(4) Uani 1 1 d .
Cl2 Cl -0.3498(5) -0.08193(18) 0.62030(14) 0.0202(4) Uani 1 1 d .
N1 N 0.0028(17) 0.2302(6) 0.6759(5) 0.0205(14) Uani 1 1 d .
N2 N -0.2331(17) 0.3597(6) 0.5442(5) 0.0214(13) Uani 1 1 d .
N3 N 0.0199(17) -0.2207(6) 0.8262(5) 0.0201(13) Uani 1 1 d .
N4 N -0.2158(17) -0.3574(6) 0.9554(5) 0.0232(14) Uani 1 1 d .
C1 C -0.116(2) 0.2511(7) 0.5798(6) 0.0211(16) Uani 1 1 d .
H1A H -0.1155 0.1812 0.5321 0.025 Uiso 1 1 calc R
C2 C -0.2281(18) 0.4571(7) 0.6124(5) 0.0183(15) Uani 1 1 d .
H2A H -0.3110 0.5365 0.5903 0.022 Uiso 1 1 calc R
C3 C -0.1062(18) 0.4475(7) 0.7148(6) 0.0157(14) Uani 1 1 d .
C4 C 0.0082(18) 0.3282(7) 0.7431(6) 0.0177(15) Uani 1 1 d .
H4A H 0.0920 0.3165 0.8118 0.021 Uiso 1 1 calc R
C5 C -0.096(2) -0.2443(8) 0.9207(6) 0.0217(16) Uani 1 1 d .
H5A H -0.0921 -0.1735 0.9676 0.026 Uiso 1 1 calc R
C6 C -0.2192(18) -0.4564(7) 0.8888(6) 0.0193(15) Uani 1 1 d .
H6A H -0.3042 -0.5388 0.9109 0.023 Uiso 1 1 calc R
C7 C -0.1038(19) -0.4434(7) 0.7888(6) 0.0172(15) Uani 1 1 d .
C8 C 0.0192(19) -0.3202(7) 0.7609(6) 0.0192(15) Uani 1 1 d .
H8A H 0.1046 -0.3069 0.6934 0.023 Uiso 1 1 calc R

loop_
_atom_site_aniso_label
_atom_site_aniso_U_11
_atom_site_aniso_U_22
_atom_site_aniso_U_33
_atom_site_aniso_U_23
_atom_site_aniso_U_13
_atom_site_aniso_U_12
Hg1 0.0161(2) 0.0156(2) 0.0218(2) 0.00021(12) -0.00077(11) 0.00130(11)
Cl1 0.0163(8) 0.0248(9) 0.0183(9) -0.0033(7) 0.0003(7) 0.0016(7)
Cl2 0.0183(8) 0.0227(9) 0.0196(9) -0.0038(7) 0.0001(7) 0.0020(7)
N1 0.022(3) 0.018(3) 0.022(3) -0.001(3) 0.005(3) 0.004(3)
N2 0.025(3) 0.019(3) 0.020(3) 0.001(3) -0.002(3) 0.001(3)
N3 0.024(3) 0.015(3) 0.021(3) -0.004(3) 0.003(3) 0.000(3)
N4 0.025(3) 0.025(4) 0.020(3) 0.000(3) 0.000(3) 0.000(3)
C1 0.028(4) 0.020(4) 0.015(4) -0.003(3) 0.006(3) -0.002(3)
C2 0.020(3) 0.018(4) 0.017(4) 0.007(3) 0.001(3) 0.001(3)
C3 0.014(3) 0.014(3) 0.018(4) 0.003(3) 0.004(3) -0.003(3)
C4 0.014(3) 0.019(4) 0.019(4) 0.007(3) -0.002(3) -0.003(3)
C5 0.026(4) 0.022(4) 0.017(4) 0.002(3) 0.003(3) 0.005(3)
C6 0.016(3) 0.021(4) 0.021(4) 0.004(3) 0.003(3) 0.003(3)
C7 0.018(3) 0.015(3) 0.018(4) 0.002(3) 0.002(3) 0.003(3)
C8 0.019(4) 0.020(4) 0.019(4) 0.006(3) 0.001(3) 0.003(3)

loop_
_atom_type_symbol
_atom_type_description
_atom_type_scat_dispersion_real
_atom_type_scat_dispersion_imag
_atom_type_scat_source
C C 0.0033 0.0016 'International Tables Vol C Tables 4.2.6.8 and 6.1.1.4'
H H 0.0000 0.0000 'International Tables Vol C Tables 4.2.6.8 and 6.1.1.4'
N N 0.0061 0.0033 'International Tables Vol C Tables 4.2.6.8 and 6.1.1.4'
Cl Cl 0.1484 0.1585 'International Tables Vol C Tables 4.2.6.8 and 6.1.1.4'
Hg Hg -2.3894 9.2266 'International Tables Vol C Tables 4.2.6.8 and 6.1.1.4'

loop_
_geom_angle_atom_site_label_1
_geom_angle_atom_site_label_2
_geom_angle_atom_site_label_3
_geom_angle
_geom_angle_site_symmetry_1
_geom_angle_site_symmetry_3
Cl1 Hg1 Cl2 178.23(5) . .
Cl1 Hg1 N1 91.94(15) . .
Cl2 Hg1 N1 88.90(15) . .
Cl1 Hg1 N3 94.55(15) . .
Cl2 Hg1 N3 84.29(15) . .
N1 Hg1 N3 165.6(2) . .
Cl1 Hg1 Cl2 90.82(5) . 1_655
Cl2 Hg1 Cl2 90.51(6) . 1_655
N1 Hg1 Cl2 103.03(14) . 1_655
N3 Hg1 Cl2 89.74(14) . 1_655
Cl1 Hg1 Cl1 89.51(5) . 1_455
Cl2 Hg1 Cl1 89.15(5) . 1_455
N1 Hg1 Cl1 77.92(14) . 1_455
N3 Hg1 Cl1 89.27(14) . 1_455
Cl2 Hg1 Cl1 178.98(4) 1_655 1_455
Hg1 Cl1 Hg1 89.51(5) . 1_655
Hg1 Cl2 Hg1 90.51(6) . 1_455
C4 N1 C1 117.2(7) . .
C4 N1 Hg1 118.4(5) . .
C1 N1 Hg1 123.2(5) . .
C1 N2 C2 115.6(6) . .
C8 N3 C5 117.0(6) . .
C8 N3 Hg1 116.0(5) . .
C5 N3 Hg1 125.1(5) . .
C5 N4 C6 116.3(7) . .
N2 C1 N1 126.6(7) . .
N2 C2 C3 123.1(7) . .
C4 C3 C2 115.8(7) . .
C4 C3 C7 122.1(7) . 1_565
C2 C3 C7 122.1(7) . 1_565
N1 C4 C3 121.6(7) . .
N4 C5 N3 126.1(7) . .
N4 C6 C7 122.6(7) . .
C6 C7 C8 116.1(7) . .
C6 C7 C3 122.9(7) . 1_545
C8 C7 C3 121.0(7) . 1_545
N3 C8 C7 121.7(7) . .

loop_
_geom_bond_atom_site_label_1
_geom_bond_atom_site_label_2
_geom_bond_distance
_geom_bond_site_symmetry_2
Hg1 Cl1 2.4042(17) .
Hg1 Cl2 2.4212(18) .
Hg1 N1 2.570(6) .
Hg1 N3 2.596(6) .
Hg1 Cl2 2.8690(18) 1_655
Hg1 Cl1 2.9253(17) 1_455
Cl1 Hg1 2.9253(17) 1_655
Cl2 Hg1 2.8690(18) 1_455
N1 C4 1.333(10) .
N1 C1 1.339(10) .
N2 C1 1.327(10) .
N2 C2 1.336(10) .
N3 C8 1.331(10) .
N3 C5 1.334(10) .
N4 C5 1.326(10) .
N4 C6 1.337(10) .
C2 C3 1.402(10) .
C3 C4 1.395(10) .
C3 C7 1.478(12) 1_565
C6 C7 1.385(10) .
C7 C8 1.395(10) .
C7 C3 1.478(12) 1_545
